data_4321454
loop_
_publ_author_name
'Andrea J. Clarkson'
'David A. Buckingham'
'Andrew J. Rogers'
'Allan G. Blackman'
'Charles R. Clark'

_publ_section_title
;
 Kinetic Origin of the Chelate Effect. Base Hydrolysis, H-Exchange
 Reactivity, and Structures of syn,anti-[Co(cyclen)(NH3)2]3+ and
 syn,anti-[Co(cyclen)(diamine)]3+ Ions (diamine = H2N(CH2)2NH2,
 H2N(CH2)3NH2)
;
_journal_name_full 'Inorganic Chemistry'
_journal_page_first 4769
_journal_page_last 4775
_journal_paper_doi 10.1021/ic000325g
_journal_volume 39
_journal_year 2000
_chemical_formula_sum 'C10 H28 Cl3 Co N6 O12'
_chemical_formula_weight 589.66
_chemical_name_common '[Co(cyclen)(1,2-diaminoethane)](ClO4)3'
_chemical_name_systematic
;
 ?
;
_space_group_IT_number 14
_symmetry_cell_setting monoclinic
_symmetry_space_group_name_Hall '-P 2yn'
_symmetry_space_group_name_H-M 'P 1 21/n 1'
_atom_sites_solution_hydrogens geom
_atom_sites_solution_primary direct
_atom_sites_solution_secondary difmap
_audit_conform_dict_location ftp://ftp.iucr.org/cifdics/cif_core2.1beta.dic
_audit_conform_dict_name cif_core.dic
_audit_conform_dict_version 2.1beta3
_audit_creation_date 2000-03-05T09:13:23-00:00
_audit_creation_method 'WinGX routine CIF_UPDATE'
_cell_angle_alpha 90
_cell_angle_beta 91.05(3)
_cell_angle_gamma 90
_cell_formula_units_Z 4
_cell_length_a 8.892(2)
_cell_length_b 15.285(3)
_cell_length_c 15.466(3)
_cell_measurement_temperature 149(2)
_cell_volume 2101.7(7)
_computing_structure_refinement 'SHELXL-97 (Sheldrick, 1997)'
_computing_structure_solution 'SHELXS-97 (Sheldrick, 1990)'
_diffrn_ambient_temperature 149(2)
_diffrn_measured_fraction_theta_full 0.933
_diffrn_measured_fraction_theta_max 0.933
_diffrn_radiation_monochromator graphite
_diffrn_radiation_type MoK\a
_diffrn_radiation_wavelength 0.71073
_diffrn_reflns_av_R_equivalents 0.095
_diffrn_reflns_av_sigmaI/netI 0.0833
_diffrn_reflns_limit_h_max 10
_diffrn_reflns_limit_h_min -10
_diffrn_reflns_limit_k_max 19
_diffrn_reflns_limit_k_min -18
_diffrn_reflns_limit_l_max 8
_diffrn_reflns_limit_l_min -18
_diffrn_reflns_number 10303
_diffrn_reflns_theta_full 26.36
_diffrn_reflns_theta_max 26.36
_diffrn_reflns_theta_min 2.94
_exptl_absorpt_coefficient_mu 0.954
_exptl_crystal_density_diffrn 1.398
_exptl_crystal_density_method 'not measured'
_exptl_crystal_F_000 912
_refine_diff_density_max 1.465
_refine_diff_density_min -0.897
_refine_diff_density_rms 0.142
_refine_ls_extinction_method none
_refine_ls_goodness_of_fit_ref 1.077
_refine_ls_hydrogen_treatment mixed
_refine_ls_matrix_type full
_refine_ls_number_parameters 318
_refine_ls_number_reflns 4011
_refine_ls_number_restraints 6
_refine_ls_restrained_S_all 1.079
_refine_ls_R_factor_all 0.0715
_refine_ls_R_factor_gt 0.0657
_refine_ls_shift/su_max 0.03
_refine_ls_shift/su_mean 0.002
_refine_ls_structure_factor_coef Fsqd
_refine_ls_weighting_scheme calc
_refine_ls_wR_factor_gt 0.1622
_refine_ls_wR_factor_ref 0.1666
_reflns_number_gt 3550
_reflns_number_total 4011
_reflns_threshold_expression >2sigma(I)
_cod_data_source_file ic000325g_1.cif
_cod_data_source_block cycen
_cod_database_code 4321454

loop_
_symmetry_equiv_pos_as_xyz
'x, y, z'
'-x+1/2, y+1/2, -z+1/2'
'-x, -y, -z'
'x-1/2, -y-1/2, z-1/2'

loop_
_atom_site_label
_atom_site_type_symbol
_atom_site_fract_x
_atom_site_fract_y
_atom_site_fract_z
_atom_site_U_iso_or_equiv
_atom_site_adp_type
_atom_site_occupancy
_atom_site_symmetry_multiplicity
_atom_site_calc_flag
_atom_site_refinement_flags
_atom_site_disorder_assembly
_atom_site_disorder_group
Co1 Co 0.19840(6) 0.74630(4) 0.12107(3) 0.01115(19) Uani 1 1 d . . .
N1 N 0.3545(4) 0.8200(2) 0.1732(2) 0.0163(8) Uani 1 1 d . . .
H1 H 0.3299 0.8245 0.2299 0.02 Uiso 1 1 calc R . .
N2 N 0.3471(5) 0.6502(2) 0.1387(3) 0.0201(8) Uani 1 1 d . . .
H2 H 0.3005 0.6034 0.1629 0.024 Uiso 1 1 calc R . .
N3 N 0.2758(5) 0.7494(3) 0.0042(2) 0.0211(9) Uani 1 1 d . . .
H3 H 0.3615 0.7819 0.0055 0.025 Uiso 1 1 calc R . .
N4 N 0.0985(5) 0.8579(2) 0.0874(2) 0.0187(8) Uani 1 1 d . . .
H4 H -0.0006 0.8559 0.1009 0.022 Uiso 1 1 calc R . .
N5 N 0.1038(5) 0.7369(3) 0.2360(2) 0.0183(8) Uani 1 1 d . . .
H5A H 0.1755 0.7294 0.2771 0.022 Uiso 1 1 calc R . .
H5B H 0.054 0.7867 0.2476 0.022 Uiso 1 1 calc R . .
N6 N 0.0278(5) 0.6701(3) 0.0842(2) 0.0189(8) Uani 1 1 d . . .
H6A H -0.0148 0.6917 0.0355 0.023 Uiso 1 1 calc R . .
H6B H 0.0624 0.6161 0.0726 0.023 Uiso 1 1 calc R . .
C1 C 0.5024(5) 0.7759(3) 0.1735(3) 0.0208(9) Uani 1 1 d . . .
H1A H 0.5708 0.8028 0.2152 0.025 Uiso 1 1 calc R . .
H1B H 0.5468 0.7786 0.1168 0.025 Uiso 1 1 calc R . .
C2 C 0.4689(6) 0.6817(3) 0.1986(3) 0.0245(10) Uani 1 1 d . . .
H2A H 0.5581 0.6458 0.1929 0.029 Uiso 1 1 calc R . .
H2B H 0.4363 0.6788 0.258 0.029 Uiso 1 1 calc R . .
C3 C 0.4120(6) 0.6230(3) 0.0530(3) 0.0289(12) Uani 1 1 d . . .
H3A H 0.5141 0.6448 0.0489 0.035 Uiso 1 1 calc R . .
H3B H 0.4153 0.5597 0.0495 0.035 Uiso 1 1 calc R . .
C4 C 0.3170(7) 0.6589(4) -0.0211(3) 0.0313(13) Uani 1 1 d . . .
H4A H 0.3737 0.6593 -0.0741 0.038 Uiso 1 1 calc R . .
H4B H 0.2275 0.6235 -0.03 0.038 Uiso 1 1 calc R . .
C5 C 0.1659(6) 0.7942(4) -0.0536(3) 0.0289(12) Uani 1 1 d . . .
H5C H 0.0806 0.7563 -0.0657 0.035 Uiso 1 1 calc R . .
H5D H 0.2123 0.8091 -0.108 0.035 Uiso 1 1 calc R . .
C6 C 0.1150(6) 0.8761(4) -0.0082(3) 0.0282(11) Uani 1 1 d . . .
H6C H 0.0195 0.8953 -0.0327 0.034 Uiso 1 1 calc R . .
H6D H 0.1881 0.9223 -0.0163 0.034 Uiso 1 1 calc R . .
C7 C 0.1763(6) 0.9293(3) 0.1384(3) 0.0249(11) Uani 1 1 d . . .
H7A H 0.14 0.9304 0.1971 0.03 Uiso 1 1 calc R . .
H7B H 0.1562 0.9858 0.112 0.03 Uiso 1 1 calc R . .
C8 C 0.3431(6) 0.9105(3) 0.1386(3) 0.0229(10) Uani 1 1 d . . .
H8A H 0.3825 0.9138 0.0807 0.027 Uiso 1 1 calc R . .
H8B H 0.3976 0.9514 0.1755 0.027 Uiso 1 1 calc R . .
C9 C -0.0021(6) 0.6622(3) 0.2371(3) 0.0227(10) Uani 1 1 d . . .
H9A H -0.0708 0.6678 0.2848 0.027 Uiso 1 1 calc R . .
H9B H 0.0523 0.6075 0.2434 0.027 Uiso 1 1 calc R . .
C10 C -0.0864(5) 0.6647(3) 0.1522(3) 0.0191(9) Uani 1 1 d . . .
H10A H -0.1469 0.6123 0.1448 0.023 Uiso 1 1 calc R . .
H10B H -0.1523 0.7153 0.1496 0.023 Uiso 1 1 calc R . .
Cl2 Cl 0.30408(12) 1.15273(7) 0.04137(6) 0.0161(3) Uani 1 1 d . . .
O21 O 0.2263(4) 1.1418(2) 0.12198(19) 0.0227(7) Uani 1 1 d . . .
O22 O 0.4401(5) 1.1989(4) 0.0584(2) 0.0507(13) Uani 1 1 d . . .
O23 O 0.3360(8) 1.0696(3) 0.0045(3) 0.0655(18) Uani 1 1 d . . .
O24 O 0.2157(5) 1.2031(3) -0.0172(3) 0.0470(12) Uani 1 1 d . . .
Cl3 Cl 0.19117(13) 0.04097(7) 0.75432(7) 0.0204(3) Uani 1 1 d . . .
O31 O 0.1391(7) -0.0151(3) 0.8215(3) 0.0608(15) Uani 1 1 d . . .
O32 O 0.3496(5) 0.0384(3) 0.7500(5) 0.0652(17) Uani 1 1 d . . .
O33 O 0.1451(5) 0.1294(2) 0.7721(3) 0.0371(9) Uani 1 1 d . . .
O34 O 0.1277(7) 0.0124(3) 0.6748(3) 0.0602(15) Uani 1 1 d . . .
Cl1 Cl 0.31438(15) 0.91809(7) 0.39542(7) 0.0247(3) Uani 1 1 d . . .
O14 O 0.4036(8) 0.8479(4) 0.3734(4) 0.080(2) Uani 1 1 d . A .
O11 O 0.2789(15) 0.9271(6) 0.4829(5) 0.059(3) Uani 0.633(13) 1 d P A 1
O12 O 0.1820(16) 0.8781(9) 0.3581(8) 0.114(6) Uani 0.633(13) 1 d P A 1
O13 O 0.3386(13) 0.9970(5) 0.3510(8) 0.050(3) Uani 0.633(13) 1 d P A 1
O11' O 0.205(2) 0.9080(12) 0.4497(14) 0.063(5) Uani 0.367(13) 1 d PU A 2
O13' O 0.2762(18) 0.9725(10) 0.3243(8) 0.030(3) Uani 0.367(13) 1 d P A 2
O12' O 0.4438(19) 0.9697(8) 0.4420(10) 0.060(5) Uani 0.367(13) 1 d P A 2

loop_
_atom_site_aniso_label
_atom_site_aniso_U_11
_atom_site_aniso_U_22
_atom_site_aniso_U_33
_atom_site_aniso_U_23
_atom_site_aniso_U_13
_atom_site_aniso_U_12
Co1 0.0177(3) 0.0095(3) 0.0064(3) 0.00111(19) 0.0014(2) -0.0006(2)
N1 0.0183(19) 0.0173(18) 0.0132(16) -0.0004(14) -0.0028(14) -0.0026(15)
N2 0.025(2) 0.0116(17) 0.0241(19) 0.0029(15) 0.0102(17) 0.0000(15)
N3 0.025(2) 0.025(2) 0.0126(18) -0.0027(14) 0.0036(16) -0.0110(17)
N4 0.021(2) 0.0160(18) 0.0195(18) 0.0073(15) 0.0031(16) -0.0013(16)
N5 0.026(2) 0.0193(18) 0.0098(16) 0.0028(14) 0.0008(15) 0.0017(16)
N6 0.026(2) 0.0170(18) 0.0135(17) -0.0016(14) 0.0039(16) -0.0079(16)
C1 0.020(2) 0.024(2) 0.018(2) 0.0019(18) -0.0042(18) 0.0009(19)
C2 0.026(3) 0.024(2) 0.024(2) 0.0104(19) 0.002(2) 0.004(2)
C3 0.035(3) 0.017(2) 0.036(3) -0.009(2) 0.021(2) 0.000(2)
C4 0.040(3) 0.030(3) 0.024(2) -0.015(2) 0.014(2) -0.014(2)
C5 0.031(3) 0.047(3) 0.009(2) 0.008(2) -0.0032(19) -0.017(2)
C6 0.031(3) 0.031(3) 0.023(2) 0.020(2) -0.001(2) -0.008(2)
C7 0.029(3) 0.012(2) 0.033(3) 0.0023(19) 0.003(2) -0.0019(19)
C8 0.029(3) 0.012(2) 0.028(2) -0.0010(18) 0.000(2) -0.0076(18)
C9 0.027(3) 0.027(2) 0.015(2) 0.0089(18) 0.0063(19) -0.004(2)
C10 0.020(2) 0.021(2) 0.016(2) 0.0026(17) 0.0030(18) -0.0047(18)
Cl2 0.0242(6) 0.0161(5) 0.0083(4) 0.0016(4) 0.0020(4) -0.0025(4)
O21 0.0327(18) 0.0285(18) 0.0070(13) 0.0001(12) 0.0065(13) -0.0114(15)
O22 0.040(2) 0.094(4) 0.0186(18) 0.009(2) 0.0007(17) -0.030(3)
O23 0.133(5) 0.021(2) 0.044(3) -0.0059(19) 0.047(3) 0.002(3)
O24 0.042(2) 0.070(3) 0.029(2) 0.026(2) -0.0006(18) 0.015(2)
Cl3 0.0237(6) 0.0178(5) 0.0197(5) -0.0033(4) 0.0007(4) -0.0020(4)
O31 0.092(4) 0.054(3) 0.036(2) 0.027(2) 0.007(3) -0.006(3)
O32 0.026(2) 0.037(2) 0.133(5) -0.030(3) 0.012(3) -0.003(2)
O33 0.034(2) 0.0230(19) 0.055(2) -0.0106(18) 0.0025(19) 0.0104(17)
O34 0.117(5) 0.034(2) 0.029(2) -0.0043(19) -0.025(3) -0.019(3)
Cl1 0.0432(8) 0.0180(6) 0.0129(5) 0.0008(4) 0.0006(5) 0.0086(5)
O14 0.117(5) 0.054(3) 0.070(4) 0.038(3) 0.058(4) 0.056(3)
O11 0.102(9) 0.061(6) 0.015(3) 0.000(3) 0.006(4) 0.042(6)
O12 0.135(11) 0.111(10) 0.093(8) 0.030(7) -0.073(8) -0.076(9)
O13 0.061(6) 0.014(4) 0.076(7) 0.004(4) 0.030(6) 0.004(4)
O11' 0.062(8) 0.062(8) 0.066(9) 0.021(7) 0.041(7) 0.003(6)
O13' 0.049(9) 0.023(7) 0.019(5) 0.007(5) -0.004(5) 0.013(6)
O12' 0.080(11) 0.033(7) 0.067(10) 0.000(6) -0.035(8) -0.007(7)

loop_
_atom_type_symbol
_atom_type_description
_atom_type_scat_dispersion_real
_atom_type_scat_dispersion_imag
_atom_type_scat_source
C C 0.0033 0.0016 'International Tables Vol C Tables 4.2.6.8 and 6.1.1.4'
H H 0 0 'International Tables Vol C Tables 4.2.6.8 and 6.1.1.4'
N N 0.0061 0.0033 'International Tables Vol C Tables 4.2.6.8 and 6.1.1.4'
O O 0.0106 0.006 'International Tables Vol C Tables 4.2.6.8 and 6.1.1.4'
Cl Cl 0.1484 0.1585 'International Tables Vol C Tables 4.2.6.8 and 6.1.1.4'
Co Co 0.3494 0.9721 'International Tables Vol C Tables 4.2.6.8 and 6.1.1.4'

loop_
_geom_angle_atom_site_label_1
_geom_angle_atom_site_label_2
_geom_angle_atom_site_label_3
_geom_angle
_geom_angle_site_symmetry_1
_geom_angle_site_symmetry_3
_geom_angle_publ_flag
N3 Co1 N1 96.27(16) . . ?
N3 Co1 N5 174.78(17) . . ?
N1 Co1 N5 88.94(16) . . ?
N3 Co1 N6 91.65(16) . . ?
N1 Co1 N6 172.08(15) . . ?
N5 Co1 N6 83.15(16) . . ?
N3 Co1 N4 84.27(17) . . ?
N1 Co1 N4 85.64(16) . . ?
N5 Co1 N4 95.83(16) . . ?
N6 Co1 N4 95.30(17) . . ?
N3 Co1 N2 84.26(17) . . ?
N1 Co1 N2 84.47(17) . . ?
N5 Co1 N2 96.60(16) . . ?
N6 Co1 N2 96.23(17) . . ?
N4 Co1 N2 163.94(16) . . ?
C1 N1 C8 118.7(4) . . ?
C1 N1 Co1 111.4(3) . . ?
C8 N1 Co1 110.2(3) . . ?
C2 N2 C3 110.3(4) . . ?
C2 N2 Co1 108.6(3) . . ?
C3 N2 Co1 110.2(3) . . ?
C5 N3 C4 115.8(4) . . ?
C5 N3 Co1 109.4(3) . . ?
C4 N3 Co1 108.4(3) . . ?
C7 N4 C6 109.0(4) . . ?
C7 N4 Co1 106.6(3) . . ?
C6 N4 Co1 111.2(3) . . ?
C9 N5 Co1 110.3(3) . . ?
C10 N6 Co1 111.1(3) . . ?
N1 C1 C2 104.7(4) . . ?
N2 C2 C1 106.9(4) . . ?
C4 C3 N2 110.3(4) . . ?
N3 C4 C3 106.0(4) . . ?
N3 C5 C6 107.6(4) . . ?
C5 C6 N4 109.8(4) . . ?
N4 C7 C8 107.8(4) . . ?
N1 C8 C7 103.8(4) . . ?
N5 C9 C10 106.1(4) . . ?
N6 C10 C9 106.6(4) . . ?
O24 Cl2 O22 108.0(3) . . ?
O24 Cl2 O23 110.0(3) . . ?
O22 Cl2 O23 110.0(4) . . ?
O24 Cl2 O21 110.2(2) . . ?
O22 Cl2 O21 108.4(2) . . ?
O23 Cl2 O21 110.2(2) . . ?
O32 Cl3 O34 109.4(4) . . ?
O32 Cl3 O31 110.7(4) . . ?
O34 Cl3 O31 108.6(3) . . ?
O32 Cl3 O33 108.8(3) . . ?
O34 Cl3 O33 110.2(3) . . ?
O31 Cl3 O33 109.0(3) . . ?
O11' Cl1 O14 120.4(8) . . ?
O11' Cl1 O11 37.7(9) . . ?
O14 Cl1 O11 117.0(4) . . ?
O11' Cl1 O13 122.5(8) . . ?
O14 Cl1 O13 116.9(4) . . ?
O11 Cl1 O13 115.3(6) . . ?
O11' Cl1 O13' 113.4(12) . . ?
O14 Cl1 O13' 113.3(6) . . ?
O11 Cl1 O13' 129.6(6) . . ?
O13 Cl1 O13' 32.1(5) . . ?
O11' Cl1 O12 66.0(12) . . ?
O14 Cl1 O12 92.3(8) . . ?
O11 Cl1 O12 103.4(8) . . ?
O13 Cl1 O12 107.5(8) . . ?
O13' Cl1 O12 75.8(9) . . ?
O11' Cl1 O12' 108.4(13) . . ?
O14 Cl1 O12' 94.8(7) . . ?
O11 Cl1 O12' 71.5(8) . . ?
O13 Cl1 O12' 71.0(8) . . ?
O13' Cl1 O12' 103.1(9) . . ?
O12 Cl1 O12' 172.6(9) . . ?

loop_
_geom_bond_atom_site_label_1
_geom_bond_atom_site_label_2
_geom_bond_distance
_geom_bond_site_symmetry_2
_geom_bond_publ_flag
Co1 N3 1.946(4) . ?
Co1 N1 1.951(4) . ?
Co1 N5 1.986(4) . ?
Co1 N6 1.987(4) . ?
Co1 N4 1.988(4) . ?
Co1 N2 1.992(4) . ?
N1 C1 1.478(6) . ?
N1 C8 1.486(6) . ?
N2 C2 1.491(7) . ?
N2 C3 1.514(6) . ?
N3 C5 1.481(7) . ?
N3 C4 1.485(7) . ?
N4 C7 1.507(6) . ?
N4 C6 1.514(6) . ?
N5 C9 1.480(6) . ?
N6 C10 1.478(5) . ?
C1 C2 1.522(7) . ?
C3 C4 1.514(9) . ?
C5 C6 1.509(8) . ?
C7 C8 1.510(7) . ?
C9 C10 1.501(7) . ?
Cl2 O24 1.416(4) . ?
Cl2 O22 1.421(4) . ?
Cl2 O23 1.424(4) . ?
Cl2 O21 1.446(3) . ?
Cl3 O32 1.412(5) . ?
Cl3 O34 1.412(4) . ?
Cl3 O31 1.430(4) . ?
Cl3 O33 1.440(4) . ?
Cl1 O11' 1.309(14) . ?
Cl1 O14 1.381(5) . ?
Cl1 O11 1.402(7) . ?
Cl1 O13 1.406(8) . ?
Cl1 O13' 1.415(11) . ?
Cl1 O12 1.438(10) . ?
Cl1 O12' 1.561(14) . ?
